data_4104119
loop_
_publ_author_name
'Liqing Ma'
'David J. Mihalcik'
'Wenbin Lin'

_publ_section_title
;
 Highly Porous and Robust 4,8-Connected Metal-Organic Frameworks for
 Hydrogen Storage
;
_journal_name_full 'Journal of the American Chemical Society'
_journal_page_first 4610
_journal_page_last 4612
_journal_paper_doi 10.1021/ja809590n
_journal_volume 131
_journal_year 2009
_chemical_formula_sum 'C28 H6 Cu2 O11'
_chemical_formula_weight 645.41
_chemical_name_systematic
; 
 ? 
;
_space_group_IT_number 75
_symmetry_cell_setting tetragonal
_symmetry_space_group_name_Hall 'P 4'
_symmetry_space_group_name_H-M 'P 4'
_atom_sites_solution_hydrogens geom
_atom_sites_solution_primary direct
_atom_sites_solution_secondary difmap
_audit_creation_method SHELXL-97
_cell_angle_alpha 90.00
_cell_angle_beta 90.00
_cell_angle_gamma 90.00
_cell_formula_units_Z 4
_cell_length_a 18.2715(3)
_cell_length_b 18.2715(3)
_cell_length_c 17.0912(3)
_cell_measurement_temperature 143(2)
_cell_volume 5705.86(17)
_computing_structure_refinement 'SHELXL-97 (Sheldrick, 1997)'
_computing_structure_solution 'SHELXS-97 (Sheldrick, 1990)'
_diffrn_ambient_temperature 143(2)
_diffrn_measured_fraction_theta_full 0.986
_diffrn_measured_fraction_theta_max 0.986
_diffrn_radiation_monochromator graphite
_diffrn_radiation_source 'fine-focus sealed tube'
_diffrn_radiation_type CuK\a
_diffrn_radiation_wavelength 1.54178
_diffrn_reflns_av_R_equivalents 0.0277
_diffrn_reflns_av_sigmaI/netI 0.0369
_diffrn_reflns_limit_h_max 12
_diffrn_reflns_limit_h_min -20
_diffrn_reflns_limit_k_max 19
_diffrn_reflns_limit_k_min -19
_diffrn_reflns_limit_l_max 18
_diffrn_reflns_limit_l_min -16
_diffrn_reflns_number 15723
_diffrn_reflns_theta_full 59.04
_diffrn_reflns_theta_max 59.04
_diffrn_reflns_theta_min 2.59
_exptl_absorpt_coefficient_mu 1.178
_exptl_absorpt_correction_T_max 0.8431
_exptl_absorpt_correction_T_min 0.5838
_exptl_absorpt_correction_type numerical
_exptl_absorpt_process_details SADABS
_exptl_crystal_colour colorless
_exptl_crystal_density_diffrn 0.751
_exptl_crystal_density_method 'not measured'
_exptl_crystal_description plate
_exptl_crystal_F_000 1280
_exptl_crystal_size_max 0.5
_exptl_crystal_size_mid 0.4
_exptl_crystal_size_min 0.05
_refine_diff_density_max 0.338
_refine_diff_density_min -0.203
_refine_diff_density_rms 0.051
_refine_ls_abs_structure_details 'Flack H D (1983), Acta Cryst. A39, 876-881'
_refine_ls_abs_structure_Flack 0.10(5)
_refine_ls_extinction_method none
_refine_ls_goodness_of_fit_ref 0.936
_refine_ls_hydrogen_treatment constr
_refine_ls_matrix_type full
_refine_ls_number_parameters 401
_refine_ls_number_reflns 7236
_refine_ls_number_restraints 239
_refine_ls_restrained_S_all 0.938
_refine_ls_R_factor_all 0.0697
_refine_ls_R_factor_gt 0.0563
_refine_ls_shift/su_max 0.001
_refine_ls_shift/su_mean 0.000
_refine_ls_structure_factor_coef Fsqd
_refine_ls_weighting_details 'calc w=1/[\s^2^(Fo^2^)+(0.1000P)^2^+0.5322P] where P=(Fo^2^+2Fc^2^)/3'
_refine_ls_weighting_scheme calc
_refine_ls_wR_factor_gt 0.1473
_refine_ls_wR_factor_ref 0.1564
_reflns_number_gt 5252
_reflns_number_total 7236
_reflns_threshold_expression >2sigma(I)
_cod_data_source_file ja809590n_si_002_1.cif
_cod_data_source_block 1_RL48OEtCu
_cod_database_code 4104119

loop_
_symmetry_equiv_pos_as_xyz
'x, y, z'
'-x, -y, z'
'-y, x, z'
'y, -x, z'

loop_
_atom_site_label
_atom_site_type_symbol
_atom_site_fract_x
_atom_site_fract_y
_atom_site_fract_z
_atom_site_U_iso_or_equiv
_atom_site_adp_type
_atom_site_occupancy
_atom_site_symmetry_multiplicity
_atom_site_calc_flag
_atom_site_refinement_flags
C27A C 0.72553(19) 1.00421(18) 0.48986(18) 0.0676(14) Uani 1 1 d G
H27A H 0.7535 1.0041 0.4430 0.081 Uiso 1 1 calc R
C28A C 0.7080(2) 1.07008(15) 0.5260(2) 0.0814(16) Uani 1 1 d G
C29A C 0.6671(2) 1.07022(17) 0.5945(2) 0.0932(18) Uani 1 1 d G
H29A H 0.6551 1.1152 0.6192 0.112 Uiso 1 1 calc R
C30A C 0.6437(2) 1.0045(2) 0.6270(2) 0.103(2) Uani 1 1 d G
C31A C 0.6612(2) 0.93863(17) 0.5909(2) 0.0918(18) Uani 1 1 d G
H31A H 0.6453 0.8937 0.6131 0.110 Uiso 1 1 calc R
C32A C 0.7022(2) 0.93848(15) 0.5223(2) 0.0812(16) Uani 1 1 d G
C17A C 0.5466(5) 1.0552(5) 0.9972(6) 0.097(4) Uani 0.50 1 d PDU
C18A C 0.5420(6) 1.1060(6) 1.0567(6) 0.094(3) Uani 0.50 1 d PDU
C21A C 0.49451(13) 0.85476(13) 1.18770(15) 0.106(2) Uani 1 1 d G
C22A C 0.56045(12) 0.83554(17) 1.22266(17) 0.0867(18) Uani 1 1 d G
H22A H 0.6054 0.8517 1.2006 0.104 Uiso 1 1 calc R
C23A C 0.56067(15) 0.7927(2) 1.28987(19) 0.0729(14) Uani 1 1 d G
C24A C 0.49494(17) 0.76908(17) 1.32212(17) 0.101(2) Uani 1 1 d G
H24A H 0.4951 0.7398 1.3680 0.121 Uiso 1 1 calc R
C25A C 0.42900(15) 0.7883(2) 1.2872(2) 0.0737(14) Uani 1 1 d G
C26A C 0.42878(12) 0.83114(19) 1.21995(19) 0.100(2) Uani 1 1 d G
H26A H 0.3837 0.8443 1.1961 0.120 Uiso 1 1 calc R
C11A C 0.5397(3) 0.9350(3) 0.94769(19) 0.121(5) Uani 0.50 1 d PGDU
C12A C 0.5328(3) 0.9831(2) 1.0103(2) 0.086(3) Uani 0.50 1 d PGDU
C13A C 0.5129(2) 0.95688(18) 1.0836(2) 0.079(3) Uani 0.50 1 d PGDU
C14A C 0.49986(19) 0.88261(17) 1.09431(16) 0.097(4) Uani 0.50 1 d PGDU
C15A C 0.5067(3) 0.8345(2) 1.03169(15) 0.139(6) Uani 0.50 1 d PGDU
C16A C 0.5266(4) 0.8608(3) 0.95838(15) 0.158(6) Uani 0.50 1 d PGDU
C19A C 0.5179(7) 1.0826(6) 1.1309(7) 0.082(3) Uani 0.50 1 d PDU
C20A C 0.5080(14) 1.0088(8) 1.1450(6) 0.066(4) Uani 0.50 1 d PDU
C1A C 0.6192(3) 0.9966(4) 0.7185(3) 0.074(3) Uani 0.50 1 d PGDU
C2A C 0.5448(3) 0.9878(3) 0.7328(3) 0.073(2) Uani 0.50 1 d PGDU
C3A C 0.5208(3) 0.9674(3) 0.8068(3) 0.0605(19) Uani 0.50 1 d PGDU
C4A C 0.5711(3) 0.9556(4) 0.8665(2) 0.071(2) Uani 0.50 1 d PGDU
C5A C 0.6455(3) 0.9644(5) 0.8522(3) 0.114(4) Uani 0.50 1 d PGDU
C6A C 0.6695(3) 0.9849(5) 0.7782(4) 0.114(4) Uani 0.50 1 d PGDU
C7A C 0.5000 1.0000 0.6706(5) 0.089(2) Uani 1 2 d SDU
C8A C 0.4206(6) 0.9877(7) 0.6821(6) 0.108(4) Uani 0.50 1 d PDU
C9A C 0.3943(6) 0.9685(9) 0.7579(6) 0.112(4) Uani 0.50 1 d PDU
C10A C 0.4464(5) 0.9578(6) 0.8184(5) 0.083(3) Uani 0.50 1 d PDU
Cu1 Cu 0.71633(4) 1.29144(4) 0.46098(4) 0.0756(3) Uani 1 1 d .
Cu2 Cu 0.79074(4) 1.21639(4) 0.35394(4) 0.0744(3) Uani 1 1 d .
C1B C 0.3580(3) 0.7724(3) 1.3282(3) 0.0681(14) Uani 1 1 d .
C2B C 0.6295(3) 0.7779(3) 1.3334(3) 0.0730(16) Uani 1 1 d .
O5 O 0.7620(2) 0.8726(2) 0.4209(3) 0.0844(11) Uani 1 1 d .
C3B C 0.7195(4) 0.8687(4) 0.4844(4) 0.089(2) Uani 1 1 d .
O6 O 0.6963(3) 0.8089(2) 0.5129(3) 0.0941(14) Uani 1 1 d .
O3 O 0.7636(3) 1.1339(2) 0.4226(3) 0.0919(13) Uani 1 1 d .
C4B C 0.7276(4) 1.1386(3) 0.4836(4) 0.088(2) Uani 1 1 d .
O4 O 0.7047(2) 1.1973(3) 0.5181(3) 0.0994(15) Uani 1 1 d .
O7 O 0.6879(2) 0.8023(2) 1.3007(3) 0.0915(13) Uani 1 1 d .
O2 O 0.3002(3) 0.7957(3) 1.3020(3) 0.1002(15) Uani 1 1 d .
O1 O 0.3655(2) 0.7353(2) 1.3934(3) 0.0912(13) Uani 1 1 d .
O8 O 0.6265(2) 0.7392(2) 1.3912(3) 0.0891(13) Uani 1 1 d .
O9 O 0.8544(3) 1.1529(3) 0.2723(3) 0.1213(18) Uani 1 1 d .
O10 O 0.6633(4) 1.3588(4) 0.5481(3) 0.182(3) Uani 1 1 d .
O2E O 0.5230(5) 0.8132(5) 0.8958(5) 0.115(3) Uiso 0.50 1 d PD
O1E O 0.6894(6) 0.9463(6) 0.9175(6) 0.144(4) Uiso 0.50 1 d PDU
C1E C 0.7637(8) 0.9266(10) 0.9114(12) 0.151(6) Uiso 0.50 1 d PDU
C3E C 0.5174(9) 0.7388(7) 0.9016(9) 0.123(4) Uiso 0.50 1 d PDU
C4E C 0.4543(15) 0.6949(15) 0.925(2) 0.274(15) Uiso 0.50 1 d PDU
C2E C 0.8057(15) 0.8900(16) 0.8420(18) 0.261(12) Uiso 0.50 1 d PDU

loop_
_atom_site_aniso_label
_atom_site_aniso_U_11
_atom_site_aniso_U_22
_atom_site_aniso_U_33
_atom_site_aniso_U_23
_atom_site_aniso_U_13
_atom_site_aniso_U_12
C27A 0.085(3) 0.070(3) 0.048(3) -0.003(2) 0.008(2) 0.008(3)
C28A 0.098(4) 0.092(4) 0.054(4) 0.007(3) -0.006(3) -0.003(3)
C29A 0.085(4) 0.109(5) 0.086(5) -0.021(4) 0.016(3) 0.009(3)
C30A 0.107(5) 0.097(5) 0.103(6) -0.011(4) 0.045(4) -0.004(4)
C31A 0.098(4) 0.112(5) 0.065(4) -0.015(3) 0.012(3) -0.020(3)
C32A 0.098(4) 0.082(4) 0.063(4) 0.001(3) -0.003(3) 0.008(3)
C17A 0.123(9) 0.085(6) 0.084(7) 0.005(5) 0.035(7) -0.007(6)
C18A 0.109(8) 0.110(7) 0.062(6) 0.003(5) 0.024(6) 0.001(7)
C21A 0.123(5) 0.120(5) 0.075(5) 0.038(4) -0.024(4) -0.056(4)
C22A 0.076(3) 0.128(5) 0.056(3) 0.040(3) -0.004(3) -0.021(3)
C23A 0.077(3) 0.078(3) 0.064(4) 0.012(3) 0.011(3) -0.002(3)
C24A 0.130(6) 0.091(4) 0.081(5) -0.002(3) 0.010(4) -0.038(4)
C25A 0.068(3) 0.075(3) 0.078(4) 0.001(3) -0.018(3) 0.005(2)
C26A 0.099(4) 0.091(4) 0.109(5) 0.016(4) -0.028(4) -0.030(3)
C11A 0.237(14) 0.088(6) 0.036(5) 0.018(4) -0.003(7) -0.040(8)
C12A 0.110(8) 0.089(6) 0.061(5) 0.007(4) 0.012(5) -0.015(6)
C13A 0.107(7) 0.077(5) 0.052(5) -0.002(4) 0.010(5) -0.001(6)
C14A 0.161(13) 0.086(6) 0.044(7) -0.010(5) 0.017(8) -0.021(8)
C15A 0.304(18) 0.061(6) 0.053(7) 0.003(4) 0.006(9) -0.021(9)
C16A 0.353(19) 0.082(6) 0.039(5) -0.020(5) 0.028(9) -0.024(10)
C19A 0.098(8) 0.080(6) 0.068(6) 0.004(5) 0.004(6) -0.027(6)
C20A 0.037(11) 0.080(6) 0.081(6) -0.016(5) -0.002(5) -0.029(7)
C1A 0.095(6) 0.094(7) 0.034(6) -0.009(5) 0.013(4) 0.016(6)
C2A 0.107(5) 0.086(6) 0.026(4) 0.003(4) 0.008(4) 0.006(5)
C3A 0.093(5) 0.059(5) 0.029(4) -0.002(4) 0.004(3) 0.005(4)
C4A 0.104(5) 0.068(5) 0.041(4) 0.011(4) 0.007(4) 0.005(5)
C5A 0.094(6) 0.208(12) 0.040(5) 0.025(7) -0.004(5) 0.008(8)
C6A 0.119(7) 0.195(12) 0.027(5) -0.001(6) -0.001(5) -0.017(9)
C7A 0.101(5) 0.131(7) 0.036(4) 0.000 0.000 0.008(5)
C8A 0.110(7) 0.181(13) 0.034(5) 0.011(7) -0.007(5) -0.044(9)
C9A 0.106(7) 0.197(13) 0.032(5) 0.023(7) -0.011(5) -0.026(9)
C10A 0.096(5) 0.112(8) 0.041(5) -0.009(5) 0.000(4) 0.011(6)
Cu1 0.0833(5) 0.0829(5) 0.0608(6) -0.0140(5) 0.0152(5) 0.0020(4)
Cu2 0.0830(5) 0.0803(5) 0.0599(6) -0.0139(4) 0.0134(5) -0.0006(4)
C1B 0.074(3) 0.079(3) 0.051(3) 0.011(2) -0.012(2) 0.000(3)
C2B 0.057(3) 0.098(4) 0.064(4) 0.021(3) 0.015(3) -0.003(3)
O5 0.089(3) 0.102(3) 0.062(3) 0.005(2) 0.021(2) -0.008(2)
C3B 0.088(4) 0.099(4) 0.079(5) 0.003(3) 0.011(3) 0.032(3)
O6 0.123(3) 0.086(3) 0.073(3) 0.008(2) 0.035(2) -0.018(2)
O3 0.120(3) 0.090(3) 0.065(3) -0.010(2) 0.019(2) -0.003(2)
C4B 0.111(5) 0.069(4) 0.083(5) -0.015(3) -0.022(4) 0.005(3)
O4 0.110(3) 0.094(3) 0.094(4) 0.001(2) 0.025(3) -0.003(2)
O7 0.092(3) 0.112(3) 0.071(3) 0.014(2) -0.008(2) 0.014(2)
O2 0.116(3) 0.115(3) 0.070(3) 0.006(2) -0.028(3) 0.011(3)
O1 0.103(3) 0.093(3) 0.078(3) 0.004(2) -0.016(2) 0.003(2)
O8 0.069(2) 0.117(3) 0.081(3) 0.022(3) -0.002(2) -0.001(2)
O9 0.129(4) 0.134(4) 0.101(4) -0.045(3) 0.042(3) 0.034(3)
O10 0.248(7) 0.225(6) 0.073(4) 0.009(4) 0.055(4) 0.123(6)

loop_
_atom_type_symbol
_atom_type_description
_atom_type_scat_dispersion_real
_atom_type_scat_dispersion_imag
_atom_type_scat_source
C C 0.0181 0.0091 'International Tables Vol C Tables 4.2.6.8 and 6.1.1.4'
O O 0.0492 0.0322 'International Tables Vol C Tables 4.2.6.8 and 6.1.1.4'
Cu Cu -1.9646 0.5888 'International Tables Vol C Tables 4.2.6.8 and 6.1.1.4'
H H 0.0000 0.0000 'International Tables Vol C Tables 4.2.6.8 and 6.1.1.4'

loop_
_geom_angle_atom_site_label_1
_geom_angle_atom_site_label_2
_geom_angle_atom_site_label_3
_geom_angle
_geom_angle_site_symmetry_1
_geom_angle_site_symmetry_3
C28A C27A C32A 120.0 . .
C29A C28A C27A 120.0 . .
C29A C28A C4B 122.5(4) . .
C27A C28A C4B 117.2(4) . .
C28A C29A C30A 120.0 . .
C29A C30A C31A 120.0 . .
C29A C30A C8A 113.9(5) . 2_675
C31A C30A C8A 122.5(5) . 2_675
C29A C30A C1A 122.9(3) . .
C31A C30A C1A 114.3(4) . .
C8A C30A C1A 36.8(5) 2_675 .
C30A C31A C32A 120.0 . .
C31A C32A C27A 120.0 . .
C31A C32A C3B 119.4(4) . .
C27A C32A C3B 120.6(4) . .
C12A C17A C18A 121.3(9) . .
C12A C17A C12A 52.8(5) . 2_675
C18A C17A C12A 97.7(7) . 2_675
C12A C17A C11A 90.7(6) . 2_675
C18A C17A C11A 103.1(6) . 2_675
C12A C17A C11A 47.6(4) 2_675 2_675
C12A C17A C13A 69.1(5) . 2_675
C18A C17A C13A 57.0(6) . 2_675
C12A C17A C13A 46.6(3) 2_675 2_675
C11A C17A C13A 82.7(5) 2_675 2_675
C14A C18A C17A 130.3(11) 2_675 .
C14A C18A C19A 42.3(7) 2_675 .
C17A C18A C19A 118.6(10) . .
C14A C18A C15A 65.0(7) 2_675 2_675
C17A C18A C15A 108.7(8) . 2_675
C19A C18A C15A 107.2(9) . 2_675
C14A C18A C13A 59.5(6) 2_675 2_675
C17A C18A C13A 76.5(7) . 2_675
C19A C18A C13A 47.5(6) . 2_675
C15A C18A C13A 103.6(8) 2_675 2_675
C22A C21A C26A 120.0 . .
C22A C21A C19A 126.5(5) . 2_675
C26A C21A C19A 111.1(5) . 2_675
C22A C21A C14A 115.8 . .
C26A C21A C14A 121.4 . .
C19A C21A C14A 34.0(5) 2_675 .
C23A C22A C21A 120.0 . .
C24A C23A C22A 120.0 . .
C24A C23A C2B 118.4(3) . .
C22A C23A C2B 121.2(3) . .
C23A C24A C25A 120.0 . .
C26A C25A C24A 120.0 . .
C26A C25A C1B 119.5(3) . .
C24A C25A C1B 119.9(3) . .
C25A C26A C21A 120.0 . .
C12A C11A C16A 120.0 . .
C12A C11A C4A 124.8(4) . .
C16A C11A C4A 114.8(4) . .
C12A C11A C17A 59.7(4) . 2_675
C16A C11A C17A 83.3(4) . 2_675
C4A C11A C17A 136.3(5) . 2_675
C12A C12A C17A 73.8(6) 2_675 .
C12A C12A C11A 111.7(3) 2_675 .
C17A C12A C11A 117.9(5) . .
C12A C12A C13A 85.7(2) 2_675 .
C17A C12A C13A 122.1(5) . .
C11A C12A C13A 120.0 . .
C12A C12A C17A 53.4(5) 2_675 2_675
C17A C12A C17A 124.0(5) . 2_675
C11A C12A C17A 72.7(4) . 2_675
C13A C12A C17A 75.1(4) . 2_675
C12A C12A C13A 48.1(2) 2_675 2_675
C17A C12A C13A 67.9(6) . 2_675
C11A C12A C13A 158.4(4) . 2_675
C13A C12A C13A 58.61(16) . 2_675
C17A C12A C13A 86.9(6) 2_675 2_675
C19A C13A C20A 67.1(7) 2_675 2_675
C19A C13A C12A 157.1(5) 2_675 .
C20A C13A C12A 130.4(5) 2_675 .
C19A C13A C14A 42.0(6) 2_675 .
C20A C13A C14A 108.6(5) 2_675 .
C12A C13A C14A 120.0 . .
C19A C13A C20A 82.9(8) 2_675 .
C20A C13A C20A 17.6(15) 2_675 .
C12A C13A C20A 117.0(5) . .
C14A C13A C20A 123.0(5) . .
C19A C13A C18A 58.3(6) 2_675 2_675
C20A C13A C18A 113.7(10) 2_675 2_675
C12A C13A C18A 98.8(4) . 2_675
C14A C13A C18A 39.3(4) . 2_675
C20A C13A C18A 131.0(10) . 2_675
C19A C13A C13A 115.7(7) 2_675 2_675
C20A C13A C13A 56.3(6) 2_675 2_675
C12A C13A C13A 75.23(17) . 2_675
C14A C13A C13A 152.4(5) . 2_675
C20A C13A C13A 48.8(8) . 2_675
C18A C13A C13A 120.6(6) 2_675 2_675
C19A C13A C17A 100.8(7) 2_675 2_675
C20A C13A C17A 122.6(12) 2_675 2_675
C12A C13A C17A 58.3(4) . 2_675
C14A C13A C17A 83.5(4) . 2_675
C20A C13A C17A 129.4(12) . 2_675
C18A C13A C17A 46.5(4) 2_675 2_675
C13A C13A C17A 86.9(4) 2_675 2_675
C19A C13A C12A 125.9(8) 2_675 2_675
C20A C13A C12A 97.4(9) 2_675 2_675
C12A C13A C12A 46.3(3) . 2_675
C14A C13A C12A 125.9(3) . 2_675
C20A C13A C12A 94.3(9) . 2_675
C18A C13A C12A 87.0(5) 2_675 2_675
C13A C13A C12A 46.2(2) 2_675 2_675
C17A C13A C12A 43.0(3) 2_675 2_675
C19A C14A C18A 91.3(10) 2_675 2_675
C19A C14A C13A 59.4(7) 2_675 .
C18A C14A C13A 81.2(7) 2_675 .
C19A C14A C15A 164.1(7) 2_675 .
C18A C14A C15A 73.2(7) 2_675 .
C13A C14A C15A 120.0 . .
C19A C14A C21A 63.7(7) 2_675 .
C18A C14A C21A 128.1(7) 2_675 .
C13A C14A C21A 115.5 . .
C15A C14A C21A 123.1 . .
C16A C15A C14A 120.0 . .
C16A C15A C18A 99.6(4) . 2_675
C14A C15A C18A 41.7(4) . 2_675
O2E C16A C15A 118.0(5) . .
O2E C16A C11A 121.4(4) . .
C15A C16A C11A 120.0 . .
C14A C19A C13A 78.6(9) 2_675 2_675
C14A C19A C20A 136.5(14) 2_675 .
C13A C19A C20A 58.6(9) 2_675 .
C14A C19A C18A 46.4(8) 2_675 .
C13A C19A C18A 74.2(8) 2_675 .
C20A C19A C18A 119.6(10) . .
C14A C19A C21A 82.3(8) 2_675 2_675
C13A C19A C21A 143.2(11) 2_675 2_675
C20A C19A C21A 127.2(9) . 2_675
C18A C19A C21A 113.2(8) . 2_675
C14A C19A C20A 129.6(12) 2_675 2_675
C13A C19A C20A 53.4(6) 2_675 2_675
C20A C19A C20A 8(2) . 2_675
C18A C19A C20A 119.8(10) . 2_675
C21A C19A C20A 126.2(9) 2_675 2_675
C20A C20A C13A 99(4) 2_675 2_675
C20A C20A C19A 144(8) 2_675 .
C13A C20A C19A 54.4(8) 2_675 .
C20A C20A C13A 63(3) 2_675 .
C13A C20A C13A 75.0(6) 2_675 .
C19A C20A C13A 121.0(9) . .
C20A C20A C19A 28(6) 2_675 2_675
C13A C20A C19A 105.9(10) 2_675 2_675
C19A C20A C19A 160.3(14) . 2_675
C13A C20A C19A 43.7(6) . 2_675
C9A C1A C8A 93.4(12) 2_675 2_675
C9A C1A C2A 72.6(8) 2_675 .
C8A C1A C2A 55.4(7) 2_675 .
C9A C1A C6A 76.0(9) 2_675 .
C8A C1A C6A 169.4(8) 2_675 .
C2A C1A C6A 120.0 . .
C9A C1A C30A 133.1(11) 2_675 .
C8A C1A C30A 65.0(7) 2_675 .
C2A C1A C30A 116.6(4) . .
C6A C1A C30A 122.3(4) . .
C8A C2A C7A 71.4(6) 2_675 .
C8A C2A C1A 45.0(6) 2_675 .
C7A C2A C1A 115.6(4) . .
C8A C2A C3A 162.5(6) 2_675 .
C7A C2A C3A 124.4(4) . .
C1A C2A C3A 120.0 . .
C8A C2A C9A 65.6(7) 2_675 2_675
C7A C2A C9A 127.5(7) . 2_675
C1A C2A C9A 39.7(5) . 2_675
C3A C2A C9A 97.1(4) . 2_675
C8A C2A C2A 115.1(8) 2_675 2_675
C7A C2A C2A 51.5(4) . 2_675
C1A C2A C2A 156.0(7) . 2_675
C3A C2A C2A 76.5(3) . 2_675
C9A C2A C2A 127.1(9) 2_675 2_675
C8A C2A C10A 110.5(7) 2_675 2_675
C7A C2A C10A 127.4(5) . 2_675
C1A C2A C10A 89.5(4) . 2_675
C3A C2A C10A 55.2(4) . 2_675
C9A C2A C10A 51.1(5) 2_675 2_675
C2A C2A C10A 86.6(5) 2_675 2_675
C8A C2A C3A 131.7(9) 2_675 2_675
C7A C2A C3A 94.0(5) . 2_675
C1A C2A C3A 132.5(5) . 2_675
C3A C2A C3A 47.2(4) . 2_675
C9A C2A C3A 92.9(6) 2_675 2_675
C2A C2A C3A 44.6(2) 2_675 2_675
C10A C2A C3A 43.7(4) 2_675 2_675
C10A C3A C2A 118.3(5) . .
C10A C3A C4A 121.7(5) . .
C2A C3A C4A 120.0 . .
C10A C3A C3A 65.1(6) . 2_675
C2A C3A C3A 86.7(3) . 2_675
C4A C3A C3A 119.0(4) . 2_675
C10A C3A C10A 119.2(6) . 2_675
C2A C3A C10A 75.5(4) . 2_675
C4A C3A C10A 77.3(5) . 2_675
C3A C3A C10A 56.5(7) 2_675 2_675
C10A C3A C2A 62.4(5) . 2_675
C2A C3A C2A 59.0(3) . 2_675
C4A C3A C2A 163.6(6) . 2_675
C3A C3A C2A 46.1(3) 2_675 2_675
C10A C3A C2A 87.0(7) 2_675 2_675
C5A C4A C3A 120.0 . .
C5A C4A C11A 123.2(4) . .
C3A C4A C11A 116.7(4) . .
C5A C4A C10A 89.5(4) . 2_675
C3A C4A C10A 54.2(4) . 2_675
C11A C4A C10A 123.7(6) . 2_675
C6A C5A C4A 120.0 . .
C6A C5A O1E 127.0(6) . .
C4A C5A O1E 112.9(6) . .
C5A C6A C1A 120.0 . .
C5A C6A C9A 96.8(4) . 2_675
C1A C6A C9A 38.8(4) . 2_675
C2A C7A C2A 77.1(7) . 2_675
C2A C7A C8A 117.4(7) . .
C2A C7A C8A 48.1(6) 2_675 .
C2A C7A C8A 48.1(5) . 2_675
C2A C7A C8A 117.4(7) 2_675 2_675
C8A C7A C8A 164.7(10) . 2_675
C1A C8A C2A 79.6(8) 2_675 2_675
C1A C8A C9A 42.2(8) 2_675 .
C2A C8A C9A 66.4(8) 2_675 .
C1A C8A C7A 138.7(10) 2_675 .
C2A C8A C7A 60.5(6) 2_675 .
C9A C8A C7A 119.2(9) . .
C1A C8A C30A 78.2(9) 2_675 2_675
C2A C8A C30A 148.3(13) 2_675 2_675
C9A C8A C30A 109.1(9) . 2_675
C7A C8A C30A 131.6(9) . 2_675
C1A C9A C10A 140.8(14) 2_675 .
C1A C9A C8A 44.4(7) 2_675 .
C10A C9A C8A 118.1(10) . .
C1A C9A C2A 67.7(8) 2_675 2_675
C10A C9A C2A 77.0(8) . 2_675
C8A C9A C2A 48.0(7) . 2_675
C1A C9A C6A 65.2(12) 2_675 2_675
C10A C9A C6A 115.8(10) . 2_675
C8A C9A C6A 109.6(12) . 2_675
C2A C9A C6A 111.1(15) 2_675 2_675
C3A C10A C9A 122.5(8) . .
C3A C10A C3A 58.4(6) . 2_675
C9A C10A C3A 92.7(9) . 2_675
C3A C10A C2A 73.9(5) . 2_675
C9A C10A C2A 51.9(6) . 2_675
C3A C10A C2A 49.3(4) 2_675 2_675
C3A C10A C4A 97.3(7) . 2_675
C9A C10A C4A 95.3(9) . 2_675
C3A C10A C4A 48.5(5) 2_675 2_675
C2A C10A C4A 84.4(7) 2_675 2_675
O6 Cu1 O1 167.44(17) 4_575 2_674
O6 Cu1 O8 90.3(2) 4_575 4_574
O1 Cu1 O8 89.7(2) 2_674 4_574
O6 Cu1 O4 88.2(2) 4_575 .
O1 Cu1 O4 89.5(2) 2_674 .
O8 Cu1 O4 169.23(19) 4_574 .
O6 Cu1 O10 90.6(3) 4_575 .
O1 Cu1 O10 102.0(2) 2_674 .
O8 Cu1 O10 94.5(2) 4_574 .
O4 Cu1 O10 96.1(2) . .
O6 Cu1 Cu2 85.84(13) 4_575 .
O1 Cu1 Cu2 81.70(13) 2_674 .
O8 Cu1 Cu2 82.35(13) 4_574 .
O4 Cu1 Cu2 86.91(14) . .
O10 Cu1 Cu2 175.2(2) . .
O2 Cu2 O5 169.47(18) 2_674 4_575
O2 Cu2 O3 88.2(2) 2_674 .
O5 Cu2 O3 89.9(2) 4_575 .
O2 Cu2 O7 89.0(2) 2_674 4_574
O5 Cu2 O7 90.52(19) 4_575 4_574
O3 Cu2 O7 166.72(18) . 4_574
O2 Cu2 O9 96.1(2) 2_674 .
O5 Cu2 O9 94.38(19) 4_575 .
O3 Cu2 O9 96.27(19) . .
O7 Cu2 O9 96.9(2) 4_574 .
O2 Cu2 Cu1 86.22(14) 2_674 .
O5 Cu2 Cu1 83.25(12) 4_575 .
O3 Cu2 Cu1 81.74(13) . .
O7 Cu2 Cu1 85.12(13) 4_574 .
O9 Cu2 Cu1 176.89(16) . .
O2 C1B O1 125.5(6) . .
O2 C1B C25A 120.4(5) . .
O1 C1B C25A 114.0(5) . .
O8 C2B O7 126.3(6) . .
O8 C2B C23A 118.3(5) . .
O7 C2B C23A 115.0(5) . .
C3B O5 Cu2 124.1(4) . 3_755
O6 C3B O5 123.5(6) . .
O6 C3B C32A 120.5(6) . .
O5 C3B C32A 116.0(6) . .
C3B O6 Cu1 122.8(4) . 3_755
C4B O3 Cu2 125.6(4) . .
O3 C4B O4 127.8(7) . .
O3 C4B C28A 118.7(5) . .
O4 C4B C28A 113.5(6) . .
C4B O4 Cu1 117.4(5) . .
C2B O7 Cu2 119.8(4) . 3_756
C1B O2 Cu2 123.0(4) . 2_676
C1B O1 Cu1 123.5(4) . 2_676
C2B O8 Cu1 125.7(4) . 3_756
C3E O2E C16A 125.0(10) . .
C1E O1E C5A 123.2(12) . .
O1E C1E C2E 129.7(18) . .
O2E C3E C4E 128.7(17) . .

loop_
_geom_bond_atom_site_label_1
_geom_bond_atom_site_label_2
_geom_bond_distance
_geom_bond_site_symmetry_2
C27A C28A 1.3900 .
C27A C32A 1.3900 .
C28A C29A 1.3900 .
C28A C4B 1.490(7) .
C29A C30A 1.3900 .
C30A C31A 1.3900 .
C30A C8A 1.513(12) 2_675
C30A C1A 1.633(5) .
C31A C32A 1.3900 .
C32A C3B 1.466(7) .
C17A C12A 1.360(10) .
C17A C18A 1.379(13) .
C17A C12A 1.627(12) 2_675
C17A C11A 1.798(13) 2_675
C17A C13A 1.847(12) 2_675
C18A C14A 1.021(13) 2_675
C18A C19A 1.409(12) .
C18A C15A 1.468(14) 2_675
C18A C13A 1.594(12) 2_675
C21A C22A 1.3900 .
C21A C26A 1.3900 .
C21A C19A 1.518(12) 2_675
C21A C14A 1.6782 .
C22A C23A 1.3900 .
C23A C24A 1.3900 .
C23A C2B 1.486(6) .
C24A C25A 1.3900 .
C25A C26A 1.3900 .
C25A C1B 1.503(6) .
C11A C12A 1.3900 .
C11A C16A 1.3900 .
C11A C4A 1.548(5) .
C11A C17A 1.798(12) 2_675
C12A C12A 1.350(11) 2_675
C12A C13A 1.3900 .
C12A C17A 1.627(12) 2_675
C12A C13A 1.863(7) 2_675
C13A C19A 1.220(12) 2_675
C13A C20A 1.281(18) 2_675
C13A C14A 1.3900 .
C13A C20A 1.417(12) .
C13A C18A 1.594(11) 2_675
C13A C13A 1.645(7) 2_675
C13A C17A 1.847(11) 2_675
C13A C12A 1.863(7) 2_675
C14A C19A 0.948(12) 2_675
C14A C18A 1.021(11) 2_675
C14A C15A 1.3900 .
C15A C16A 1.3900 .
C15A C18A 1.468(13) 2_675
C16A O2E 1.379(9) .
C19A C14A 0.948(13) 2_675
C19A C13A 1.220(12) 2_675
C19A C20A 1.382(15) .
C19A C21A 1.518(12) 2_675
C19A C20A 1.752(17) 2_675
C20A C20A 0.43(3) 2_675
C20A C13A 1.281(18) 2_675
C20A C19A 1.752(17) 2_675
C1A C9A 0.959(14) 2_675
C1A C8A 0.999(12) 2_675
C1A C2A 1.3900 .
C1A C6A 1.3900 .
C2A C8A 1.163(12) 2_675
C2A C7A 1.361(7) .
C2A C3A 1.3900 .
C2A C9A 1.434(13) 2_675
C2A C2A 1.696(11) 2_675
C2A C10A 1.775(11) 2_675
C2A C3A 1.925(7) 2_675
C3A C10A 1.385(10) .
C3A C4A 1.3900 .
C3A C3A 1.413(12) 2_675
C3A C10A 1.506(13) 2_675
C3A C2A 1.925(10) 2_675
C4A C5A 1.3900 .
C4A C10A 1.811(12) 2_675
C5A C6A 1.3900 .
C5A O1E 1.415(10) .
C6A C9A 1.486(16) 2_675
C7A C2A 1.361(8) 2_675
C7A C8A 1.481(11) .
C7A C8A 1.481(11) 2_675
C8A C1A 0.999(12) 2_675
C8A C2A 1.163(14) 2_675
C8A C9A 1.425(12) .
C8A C30A 1.513(14) 2_675
C9A C1A 0.959(14) 2_675
C9A C10A 1.418(12) .
C9A C2A 1.434(15) 2_675
C9A C6A 1.486(18) 2_675
C10A C3A 1.506(15) 2_675
C10A C2A 1.775(14) 2_675
C10A C4A 1.811(16) 2_675
Cu1 O6 1.923(5) 4_575
Cu1 O1 1.952(5) 2_674
Cu1 O8 1.960(4) 4_574
Cu1 O4 1.988(5) .
Cu1 O10 2.161(5) .
Cu1 Cu2 2.6602(7) .
Cu2 O2 1.897(5) 2_674
Cu2 O5 1.924(4) 4_575
Cu2 O3 1.973(5) .
Cu2 O7 1.983(4) 4_574
Cu2 O9 2.155(4) .
C1B O2 1.224(6) .
C1B O1 1.311(7) .
C2B O8 1.216(7) .
C2B O7 1.283(6) .
O5 C3B 1.337(8) .
O5 Cu2 1.924(4) 3_755
C3B O6 1.268(7) .
O6 Cu1 1.923(5) 3_755
O3 C4B 1.236(8) .
C4B O4 1.293(8) .
O7 Cu2 1.983(4) 3_756
O2 Cu2 1.896(5) 2_676
O1 Cu1 1.952(5) 2_676
O8 Cu1 1.960(4) 3_756
O2E C3E 1.367(13) .
O1E C1E 1.408(14) .
C1E C2E 1.56(3) .
C3E C4E 1.460(17) .
